data_2004028
loop_
_publ_author_name
'Blake, A. J.'
'Gould, R. O.'
'Harris, S. G.'
'Parsons, S.'
'Radek, C.'
'Schr\"oder, M.'

_publ_section_title
;
 1,4,7,10,13-Pentaoxa-16,19-dithiacyclohenicosane Sesquihydrate at 150
 K
;
_journal_issue 10
_journal_name_full 'Acta Crystallographica Section C'
_journal_page_first 2186
_journal_page_last 2189
_journal_paper_doi 10.1107/S0108270195005142
_journal_volume 51
_journal_year 1995
_chemical_formula_moiety 'C14 H28 O5 S2 , 3/2 H2 O'
_chemical_formula_sum 'C14 H31 O6.5 S2'
_chemical_formula_weight 367.5
_chemical_name_systematic
;1,4,7,10,13-pentaoxa-16,19-dithiacyclohenicosane sesquihydrate
;
_space_group_IT_number 14
_symmetry_cell_setting monoclinic
_symmetry_space_group_name_Hall '-P 2yn'
_symmetry_space_group_name_H-M 'P 1 21/n 1'
_audit_creation_method SHELXL
_cell_angle_alpha 90.00
_cell_angle_beta 91.52(4)
_cell_angle_gamma 90.00
_cell_formula_units_Z 8
_cell_length_a 17.550(12)
_cell_length_b 11.750(8)
_cell_length_c 18.531(9)
_cell_measurement_reflns_used 30
_cell_measurement_temperature 150.0(2)
_cell_measurement_theta_max 14
_cell_measurement_theta_min 13
_cell_volume 3820(4)
_computing_cell_refinement 'Stoe DIF4 (Stoe & Cie, 1990a)'
_computing_data_collection 'Stoe DIF4 (Stoe & Cie, 1990a)'
_computing_data_reduction 'Stoe REDU4 (Stoe & Cie, 1990b)'
_computing_molecular_graphics
;
SHELXTL/PC (Sheldrick, 1992), CAMERON (Pearce & Watkin, 1993).
;
_computing_publication_material 'CALC (Gould & Taylor, 1985)'
_computing_structure_refinement 'SHELXL-93 (Sheldrick, 1993)'
_computing_structure_solution
;
SHELXTL/PC (Sheldrick, 1992), CAMERON (Pearce & Watkin, 1993).
;
_diffrn_ambient_temperature 150.0(2)
_diffrn_measurement_device 'Stoe Stadi-4 four-circle diffractometer'
_diffrn_measurement_method
;
\w-2\q scans [\w half-width (1.5 + 0.35tan\q)\%]
;
_diffrn_radiation_monochromator graphite
_diffrn_radiation_source 'fine-focus sealed tube'
_diffrn_radiation_type Mo-K\a
_diffrn_radiation_wavelength 0.71073
_diffrn_reflns_av_R_equivalents 0.1406
_diffrn_reflns_av_sigmaI/netI 0.0535
_diffrn_reflns_limit_h_max 18
_diffrn_reflns_limit_h_min -18
_diffrn_reflns_limit_k_max 12
_diffrn_reflns_limit_k_min -1
_diffrn_reflns_limit_l_max 19
_diffrn_reflns_limit_l_min 0
_diffrn_reflns_number 5424
_diffrn_reflns_theta_max 22.51
_diffrn_reflns_theta_min 2.80
_diffrn_standards_decay_% 2
_diffrn_standards_interval_time 60
_diffrn_standards_number 3
_exptl_absorpt_coefficient_mu 0.295
_exptl_absorpt_correction_T_max 0.873
_exptl_absorpt_correction_T_min 0.716
_exptl_absorpt_correction_type
;
\y-scans (North, Phillips & Mathews, 1968)
;
_exptl_crystal_colour Colourless
_exptl_crystal_density_diffrn 1.278
_exptl_crystal_description Column
_exptl_crystal_F_000 1592
_exptl_crystal_size_max 0.40
_exptl_crystal_size_mid 0.40
_exptl_crystal_size_min 0.20
_refine_diff_density_max 0.52
_refine_diff_density_min -0.41
_refine_ls_extinction_method none
_refine_ls_goodness_of_fit_all 1.097
_refine_ls_goodness_of_fit_obs 1.172
_refine_ls_hydrogen_treatment
;
The hydrogen atoms in the water of crystallization were refined with r(O-H)
and r(HH) restrained to chemically reasonable values of 1.000(5) and
1.59(1) \%A, respectively.  Other hydrogen atoms were
allowed to ride on their neighbouring carbon atoms with U~iso~ = 1.2U~eq~(C).
;
_refine_ls_matrix_type full
_refine_ls_number_parameters 423
_refine_ls_number_reflns 4861
_refine_ls_number_restraints 38
_refine_ls_restrained_S_all 1.440
_refine_ls_restrained_S_obs 1.169
_refine_ls_R_factor_all 0.1352
_refine_ls_R_factor_obs 0.0714
_refine_ls_shift/esd_max 0.345
_refine_ls_shift/esd_mean 0.008
_refine_ls_structure_factor_coef Fsqd
_refine_ls_weighting_scheme
;calc w = 1/[\s^2^(F~o~^2^)+(0.0831P)^2^+14.20P] where P =
(F~o~^2^+2F~c~^2^)/3
;
_refine_ls_wR_factor_all 0.2805
_refine_ls_wR_factor_obs 0.1766
_reflns_number_observed 3064
_reflns_number_total 4976
_reflns_observed_criterion >2sigma(I)
_cod_data_source_file mu1168.cif
_cod_data_source_block 21s2o5
_cod_depositor_comments
;
The following automatic conversions were performed:
'_symmetry_cell_setting' value 'Monoclinic' changed to 'monoclinic'
according to '/home/saulius/struct/CIF-dictionaries/cif_core.dic'
dictionary named 'cif_core.dic' version 2.4.1 from 2010-06-29.

Automatic conversion script
Id: cif_fix_enum 1527 2010-12-29 10:47:43Z saulius 

The following automatic conversions were performed:

'_symmetry_cell_setting' value 'Monoclinic' changed to 'monoclinic'
according to /home/saulius/struct/CIF-dictionaries/cif_core.dic
dictionary named 'cif_core.dic' version 2.4.1 from
2010-06-29.

'_geom_bond_publ_flag' value 'Y' changed to 'y'
according to /home/saulius/struct/CIF-dictionaries/cif_core.dic
dictionary named 'cif_core.dic' version 2.4.1 from 2010-06-29 (21
time).

'_geom_angle_publ_flag' value 'Y' changed to 'y' according to
/home/saulius/struct/CIF-dictionaries/cif_core.dic dictionary named
'cif_core.dic' version 2.4.1 from 2010-06-29 (21
time).

'_geom_torsion_publ_flag' value 'Y' changed to 'y' according
to /home/saulius/struct/CIF-dictionaries/cif_core.dic dictionary
named 'cif_core.dic' version 2.4.1 from 2010-06-29 (21 time).

Automatic conversion script
Id: cif_fix_values 1715 2011-07-08 13:25:40Z adriana 


Adding the _chemical_name_systematic value from the title as suggested
by the authors in their original _chemical_name_systematic value ;)

Saulius Gra\<zulis
2017-03-28

;
_cod_original_cell_volume 3820.(4)
_cod_original_sg_symbol_H-M 'P 21/n'
_cod_database_code 2004028

loop_
_symmetry_equiv_pos_as_xyz
'x, y, z'
'-x+1/2, y+1/2, -z+1/2'
'-x, -y, -z'
'x-1/2, -y-1/2, z-1/2'

loop_
_atom_site_aniso_label
_atom_site_aniso_U_11
_atom_site_aniso_U_22
_atom_site_aniso_U_33
_atom_site_aniso_U_12
_atom_site_aniso_U_13
_atom_site_aniso_U_23
S1 0.0551(13) 0.0397(12) 0.0390(11) -0.0094(10) -0.0087(9) 0.0077(9)
C3 0.068(6) 0.121(9) 0.051(6) -0.006(6) 0.003(5) -0.022(6)
S4 0.085(2) 0.0480(13) 0.0323(11) 0.0126(12) -0.0006(10) -0.0081(9)
C5 0.038(4) 0.046(5) 0.035(4) 0.009(4) -0.002(3) 0.004(4)
C6 0.031(4) 0.045(5) 0.037(4) 0.006(4) 0.001(3) 0.011(4)
O7 0.026(3) 0.040(3) 0.039(3) -0.001(2) 0.003(2) -0.001(2)
C8 0.031(4) 0.038(4) 0.030(4) -0.006(3) -0.006(3) 0.009(3)
C9 0.035(4) 0.044(5) 0.021(4) -0.004(3) -0.001(3) 0.006(3)
O10 0.037(3) 0.034(3) 0.022(3) 0.001(2) -0.002(2) 0.003(2)
C11 0.034(4) 0.025(4) 0.037(4) -0.004(3) 0.010(3) -0.008(3)
C12 0.033(4) 0.026(4) 0.046(5) 0.000(3) 0.001(3) 0.001(3)
O13 0.021(2) 0.034(3) 0.030(3) 0.002(2) 0.002(2) 0.006(2)
C14 0.032(4) 0.040(4) 0.034(4) 0.004(3) -0.007(3) 0.007(3)
C15 0.041(4) 0.039(4) 0.034(4) -0.005(4) -0.011(3) 0.010(3)
O16 0.046(3) 0.027(3) 0.032(3) 0.004(2) 0.002(2) 0.004(2)
C17 0.035(4) 0.043(4) 0.021(4) -0.010(3) -0.003(3) 0.003(3)
C18 0.028(4) 0.040(4) 0.029(4) -0.002(3) -0.006(3) 0.007(3)
O19 0.031(3) 0.038(3) 0.035(3) -0.006(2) -0.003(2) 0.008(2)
C20 0.035(4) 0.046(5) 0.037(4) -0.007(4) -0.003(3) 0.002(4)
C21 0.042(4) 0.046(5) 0.038(4) 0.000(4) 0.001(3) -0.010(4)
S1' 0.0626(13) 0.0386(11) 0.0251(10) 0.0134(10) -0.0015(9) -0.0047(8)
C2' 0.038(4) 0.083(6) 0.030(4) 0.009(4) 0.003(3) -0.012(4)
C3' 0.046(5) 0.027(4) 0.039(4) -0.008(3) 0.003(3) 0.001(3)
S4' 0.0419(11) 0.0310(10) 0.0262(10) 0.0007(8) -0.0023(8) -0.0040(8)
C5' 0.030(4) 0.033(4) 0.028(4) -0.002(3) 0.001(3) -0.001(3)
C6' 0.031(4) 0.026(4) 0.034(4) -0.004(3) 0.003(3) 0.000(3)
O7' 0.032(3) 0.023(3) 0.038(3) -0.007(2) -0.001(2) 0.004(2)
C8' 0.040(4) 0.036(4) 0.032(4) -0.015(4) 0.005(3) -0.006(3)
C9' 0.061(5) 0.028(4) 0.023(4) -0.012(4) 0.007(3) -0.004(3)
O10' 0.056(3) 0.029(3) 0.027(3) -0.003(2) 0.004(2) 0.001(2)
C11' 0.058(5) 0.026(4) 0.032(4) 0.001(4) -0.001(4) 0.011(3)
C12' 0.041(4) 0.034(4) 0.032(4) 0.006(3) -0.002(3) 0.004(3)
O13' 0.028(2) 0.036(3) 0.032(3) -0.001(2) 0.003(2) -0.004(2)
C14' 0.033(4) 0.035(4) 0.036(4) 0.004(3) 0.007(3) -0.003(3)
C15' 0.047(4) 0.020(4) 0.034(4) 0.002(3) 0.005(3) -0.004(3)
O16' 0.035(3) 0.033(3) 0.026(3) -0.003(2) 0.001(2) -0.003(2)
C17' 0.043(4) 0.040(4) 0.022(4) -0.010(3) -0.006(3) -0.001(3)
C18' 0.029(4) 0.039(4) 0.034(4) -0.002(3) -0.004(3) 0.009(3)
O19' 0.024(2) 0.025(2) 0.039(3) -0.002(2) 0.000(2) -0.004(2)
C20' 0.022(4) 0.043(4) 0.028(4) 0.003(3) -0.003(3) 0.009(3)
C21' 0.036(4) 0.028(4) 0.025(4) 0.003(3) 0.000(3) 0.004(3)
O1W 0.062(4) 0.052(4) 0.051(3) -0.008(3) 0.008(3) 0.005(3)
O2W 0.047(3) 0.044(3) 0.031(3) -0.008(2) 0.006(2) -0.003(2)
O3W 0.029(3) 0.036(3) 0.069(4) 0.004(2) 0.006(2) -0.003(3)

loop_
_atom_site_label
_atom_site_occupancy
_atom_site_fract_x
_atom_site_fract_y
_atom_site_fract_z
_atom_site_U_iso_or_equiv
_atom_site_thermal_displace_type
_atom_site_calc_flag
_atom_site_refinement_flags
_atom_site_disorder_group
_atom_site_type_symbol
S1 1 0.38865(12) 0.0792(2) 0.21888(10) 0.0448(5) Uani d DU . S
C2A 0.50 0.3937(9) 0.1011(13) 0.1243(4) 0.044(4) Uiso d PDU 1 C
H2AA 0.50 0.3808(9) 0.1817(13) 0.1143(4) 0.053 Uiso calc PR 1 H
H2AB 0.50 0.4473(9) 0.0897(13) 0.1106(4) 0.053 Uiso calc PR 1 H
C2B 0.50 0.4124(7) 0.0512(17) 0.1249(5) 0.051(5) Uiso d PDU 2 C
H2BA 0.50 0.4410(7) 0.1171(17) 0.1063(5) 0.061 Uiso calc PR 2 H
H2BB 0.50 0.4464(7) -0.0160(17) 0.1235(5) 0.061 Uiso calc PR 2 H
C3 1 0.3458(5) 0.0305(10) 0.0773(5) 0.080(3) Uani d DU . C
H3A 1 0.2916(5) 0.0471(10) 0.0863(5) 0.096 Uiso calc R 1 H
H3B 1 0.3551(5) -0.0506(10) 0.0889(5) 0.096 Uiso calc R 1 H
S4 1 0.36427(14) 0.0550(2) -0.01810(11) 0.0553(6) Uani d . . S
C5 1 0.3958(4) -0.0817(6) -0.0485(4) 0.040(2) Uani d . . C
H5A 1 0.4201(4) -0.0729(6) -0.0957(4) 0.048 Uiso calc R . H
H5B 1 0.4346(4) -0.1117(6) -0.0137(4) 0.048 Uiso calc R . H
C6 1 0.3317(4) -0.1658(6) -0.0559(4) 0.038(2) Uani d . . C
H6A 1 0.3080(4) -0.1776(6) -0.0087(4) 0.045 Uiso calc R . H
H6B 1 0.2923(4) -0.1368(6) -0.0904(4) 0.045 Uiso calc R . H
O7 1 0.3618(2) -0.2699(4) -0.0814(2) 0.0351(12) Uani d . . O
C8 1 0.3031(4) -0.3500(6) -0.0974(4) 0.033(2) Uani d . . C
H8A 1 0.2768(4) -0.3291(6) -0.1434(4) 0.040 Uiso calc R . H
H8B 1 0.2651(4) -0.3482(6) -0.0588(4) 0.040 Uiso calc R . H
C9 1 0.3352(4) -0.4665(6) -0.1031(3) 0.034(2) Uani d . . C
H9A 1 0.2942(4) -0.5211(6) -0.1163(3) 0.040 Uiso calc R . H
H9B 1 0.3737(4) -0.4685(6) -0.1412(3) 0.040 Uiso calc R . H
O10 1 0.3694(2) -0.4972(4) -0.0356(2) 0.0311(11) Uani d . . O
C11 1 0.3923(4) -0.6121(5) -0.0335(4) 0.032(2) Uani d . . C
H11A 1 0.4219(4) -0.6301(5) -0.0768(4) 0.038 Uiso calc R . H
H11B 1 0.3469(4) -0.6620(5) -0.0336(4) 0.038 Uiso calc R . H
C12 1 0.4406(4) -0.6336(6) 0.0336(4) 0.035(2) Uani d . . C
H12A 1 0.4597(4) -0.7129(6) 0.0333(4) 0.042 Uiso calc R . H
H12B 1 0.4851(4) -0.5817(6) 0.0346(4) 0.042 Uiso calc R . H
O13 1 0.3968(2) -0.6155(4) 0.0955(2) 0.0284(11) Uani d . . O
C14 1 0.4432(4) -0.6197(6) 0.1597(3) 0.036(2) Uani d . . C
H14A 1 0.4851(4) -0.5638(6) 0.1563(3) 0.043 Uiso calc R . H
H14B 1 0.4660(4) -0.6965(6) 0.1648(3) 0.043 Uiso calc R . H
C15 1 0.3974(4) -0.5940(6) 0.2238(4) 0.038(2) Uani d . . C
H15A 1 0.3511(4) -0.6422(6) 0.2234(4) 0.045 Uiso calc R . H
H15B 1 0.4276(4) -0.6109(6) 0.2684(4) 0.045 Uiso calc R . H
O16 1 0.3764(3) -0.4785(4) 0.2228(2) 0.0350(12) Uani d . . O
C17 1 0.3419(4) -0.4429(6) 0.2864(3) 0.033(2) Uani d . . C
H17A 1 0.3792(4) -0.4474(6) 0.3273(3) 0.040 Uiso calc R . H
H17B 1 0.2986(4) -0.4936(6) 0.2969(3) 0.040 Uiso calc R . H
C18 1 0.3146(4) -0.3253(6) 0.2782(4) 0.032(2) Uani d . . C
H18A 1 0.2811(4) -0.3191(6) 0.2345(4) 0.039 Uiso calc R . H
H18B 1 0.2846(4) -0.3037(6) 0.3206(4) 0.039 Uiso calc R . H
O19 1 0.3781(2) -0.2507(4) 0.2721(2) 0.0347(12) Uani d . . O
C20 1 0.3524(4) -0.1418(6) 0.2479(4) 0.039(2) Uani d . . C
H20A 1 0.3127(4) -0.1129(6) 0.2801(4) 0.047 Uiso calc R . H
H20B 1 0.3299(4) -0.1481(6) 0.1985(4) 0.047 Uiso calc R . H
C21 1 0.4197(4) -0.0600(6) 0.2481(4) 0.042(2) Uani d . . C
H21A 1 0.4590(4) -0.0888(6) 0.2154(4) 0.050 Uiso calc R . H
H21B 1 0.4426(4) -0.0551(6) 0.2974(4) 0.050 Uiso calc R . H
S1' 1 0.15677(12) 0.1705(2) 0.02431(9) 0.0422(5) Uani d . . S
C2' 1 0.1685(4) 0.1804(8) -0.0715(4) 0.050(2) Uani d . . C
H2'1 1 0.1881(4) 0.2572(8) -0.0829(4) 0.060 Uiso calc R . H
H2'2 1 0.2074(4) 0.1244(8) -0.0859(4) 0.060 Uiso calc R . H
C3' 1 0.0973(4) 0.1601(6) -0.1150(4) 0.037(2) Uani d . . C
H3'1 1 0.0608(4) 0.2220(6) -0.1050(4) 0.045 Uiso calc R . H
H3'2 1 0.0742(4) 0.0879(6) -0.0989(4) 0.045 Uiso calc R . H
S4' 1 0.11010(10) 0.15244(15) -0.21150(9) 0.0331(5) Uani d . . S
C5' 1 0.0859(4) 0.2934(5) -0.2416(4) 0.030(2) Uani d . . C
H5'1 1 0.0660(4) 0.2890(5) -0.2920(4) 0.036 Uiso calc R . H
H5'2 1 0.0444(4) 0.3228(5) -0.2116(4) 0.036 Uiso calc R . H
C6' 1 0.1510(4) 0.3765(5) -0.2383(4) 0.030(2) Uani d . . C
H6'1 1 0.1685(4) 0.3882(5) -0.1877(4) 0.036 Uiso calc R . H
H6'2 1 0.1943(4) 0.3470(5) -0.2660(4) 0.036 Uiso calc R . H
O7' 1 0.1247(2) 0.4799(4) -0.2683(2) 0.0308(11) Uani d . . O
C8' 1 0.1835(4) 0.5590(6) -0.2783(4) 0.036(2) Uani d . . C
H8'1 1 0.2131(4) 0.5371(6) -0.3208(4) 0.043 Uiso calc R . H
H8'2 1 0.2184(4) 0.5591(6) -0.2355(4) 0.043 Uiso calc R . H
C9' 1 0.1511(4) 0.6747(6) -0.2893(3) 0.037(2) Uani d . . C
H9'1 1 0.1915(4) 0.7276(6) -0.3047(3) 0.045 Uiso calc R . H
H9'2 1 0.1106(4) 0.6726(6) -0.3275(3) 0.045 Uiso calc R . H
O10' 1 0.1205(3) 0.7127(4) -0.2237(2) 0.0372(12) Uani d . . O
C11' 1 0.0912(4) 0.8250(6) -0.2270(4) 0.039(2) Uani d . . C
H11C 1 0.0550(4) 0.8327(6) -0.2686(4) 0.047 Uiso calc R . H
H11D 1 0.1333(4) 0.8801(6) -0.2330(4) 0.047 Uiso calc R . H
C12' 1 0.0516(4) 0.8479(6) -0.1583(3) 0.036(2) Uani d . . C
H12C 1 0.0257(4) 0.9226(6) -0.1614(3) 0.043 Uiso calc R . H
H12D 1 0.0125(4) 0.7888(6) -0.1508(3) 0.043 Uiso calc R . H
O13' 1 0.1048(2) 0.8481(4) -0.0989(2) 0.0316(11) Uani d . . O
C14' 1 0.0670(4) 0.8526(6) -0.0323(3) 0.035(2) Uani d . . C
H14C 1 0.0289(4) 0.7906(6) -0.0303(3) 0.042 Uiso calc R . H
H14D 1 0.0397(4) 0.9261(6) -0.0283(3) 0.042 Uiso calc R . H
C15' 1 0.1237(4) 0.8406(5) 0.0293(4) 0.034(2) Uani d . . C
H15C 1 0.1655(4) 0.8964(5) 0.0241(4) 0.041 Uiso calc R . H
H15D 1 0.0987(4) 0.8555(5) 0.0756(4) 0.041 Uiso calc R . H
O16' 1 0.1535(2) 0.7282(4) 0.0287(2) 0.0312(11) Uani d . . O
C17' 1 0.1888(4) 0.6961(6) 0.0965(3) 0.035(2) Uani d . . C
H17C 1 0.1506(4) 0.6971(6) 0.1349(3) 0.042 Uiso calc R . H
H17D 1 0.2298(4) 0.7507(6) 0.1098(3) 0.042 Uiso calc R . H
C18' 1 0.2211(4) 0.5799(6) 0.0897(4) 0.034(2) Uani d . . C
H18C 1 0.2571(4) 0.5780(6) 0.0495(4) 0.041 Uiso calc R . H
H18D 1 0.2494(4) 0.5592(6) 0.1347(4) 0.041 Uiso calc R . H
O19' 1 0.1608(2) 0.5004(4) 0.0762(2) 0.0294(11) Uani d . . O
C20' 1 0.1892(3) 0.3952(6) 0.0522(4) 0.031(2) Uani d . . C
H20C 1 0.2299(3) 0.3680(6) 0.0860(4) 0.037 Uiso calc R . H
H20D 1 0.2114(3) 0.4046(6) 0.0040(4) 0.037 Uiso calc R . H
C21' 1 0.1252(4) 0.3094(5) 0.0481(4) 0.030(2) Uani d . . C
H21C 1 0.0864(4) 0.3353(5) 0.0119(4) 0.036 Uiso calc R . H
H21D 1 0.1006(4) 0.3058(5) 0.0955(4) 0.036 Uiso calc R . H
O1W 1 0.4067(3) -0.3207(5) 0.0931(3) 0.0548(15) Uani d D . O
H1WA 1 0.4023(44) -0.3634(43) 0.1395(15) 0.066 Uiso d D . H
H1WB 1 0.4030(45) -0.3799(36) 0.0544(21) 0.066 Uiso d D . H
O2W 1 0.1144(3) 0.5684(4) -0.0944(2) 0.0403(12) Uani d D . O
H2WA 1 0.1183(39) 0.6212(34) -0.0522(16) 0.048 Uiso d D . H
H2WB 1 0.1173(39) 0.6181(35) -0.1380(16) 0.048 Uiso d D . H
O3W 1 0.0033(3) 0.5933(4) 0.0859(3) 0.0447(13) Uani d D . O
H3WA 1 0.0525(19) 0.5686(43) 0.0651(34) 0.054 Uiso d D . H
H3WB 1 -0.0207(29) 0.5221(26) 0.1043(35) 0.054 Uiso d D . H

loop_
_atom_type_symbol
_atom_type_description
_atom_type_scat_source
_atom_type_scat_dispersion_real
_atom_type_scat_dispersion_imag
C C 'International Tables Vol C Tables 4.2.6.8 and 6.1.1.4' 0.0033 0.0016
H H 'International Tables Vol C Tables 4.2.6.8 and 6.1.1.4' 0.0000 0.0000
O O 'International Tables Vol C Tables 4.2.6.8 and 6.1.1.4' 0.0106 0.0060
S S 'International Tables Vol C Tables 4.2.6.8 and 6.1.1.4' 0.1246 0.1234

loop_
_geom_angle_atom_site_label_1
_geom_angle_atom_site_label_2
_geom_angle_atom_site_label_3
_geom_angle
_geom_angle_publ_flag
C2A S1 C21 113.9(6) ?
C21 S1 C2B 92.7(7) ?
C3 C2A S1 117.7(8) ?
C3 C2A H2AA 107.9(8) ?
S1 C2A H2AA 107.9(6) ?
C3 C2A H2AB 107.9(8) ?
S1 C2A H2AB 107.9(5) ?
H2AA C2A H2AB 107.2 ?
C3 C2B S1 113.8(7) ?
C3 C2B H2BA 108.8(8) ?
S1 C2B H2BA 108.8(6) ?
C3 C2B H2BB 108.8(8) ?
S1 C2B H2BB 108.8(6) ?
H2BA C2B H2BB 107.7 ?
C2A C3 S4 112.1(7) ?
C2B C3 S4 113.4(7) ?
C2A C3 H3A 109.2(8) ?
S4 C3 H3A 109.2(3) ?
C2A C3 H3B 109.2(8) ?
S4 C3 H3B 109.2(4) ?
H3A C3 H3B 107.9 ?
C5 S4 C3 103.1(4) ?
C6 C5 S4 112.4(5) ?
C6 C5 H5A 109.1(4) ?
S4 C5 H5A 109.1(2) ?
C6 C5 H5B 109.1(4) ?
S4 C5 H5B 109.1(2) ?
H5A C5 H5B 107.8 ?
O7 C6 C5 108.3(5) ?
O7 C6 H6A 110.0(3) ?
C5 C6 H6A 110.0(4) ?
O7 C6 H6B 110.0(3) ?
C5 C6 H6B 110.0(4) ?
H6A C6 H6B 108.4 ?
C6 O7 C8 111.4(5) ?
O7 C8 C9 110.5(5) ?
O7 C8 H8A 109.5(3) ?
C9 C8 H8A 109.5(4) ?
O7 C8 H8B 109.5(3) ?
C9 C8 H8B 109.5(4) ?
H8A C8 H8B 108.1 ?
O10 C9 C8 108.9(5) ?
O10 C9 H9A 109.9(3) ?
C8 C9 H9A 109.9(4) ?
O10 C9 H9B 109.9(3) ?
C8 C9 H9B 109.9(4) ?
H9A C9 H9B 108.3 ?
C11 O10 C9 112.5(5) ?
O10 C11 C12 109.7(5) ?
O10 C11 H11A 109.7(3) ?
C12 C11 H11A 109.7(4) ?
O10 C11 H11B 109.7(3) ?
C12 C11 H11B 109.7(4) ?
H11A C11 H11B 108.2 ?
O13 C12 C11 109.8(5) ?
O13 C12 H12A 109.7(3) ?
C11 C12 H12A 109.7(4) ?
O13 C12 H12B 109.7(3) ?
C11 C12 H12B 109.7(4) ?
H12A C12 H12B 108.2 ?
C12 O13 C14 111.1(5) ?
O13 C14 C15 110.6(5) ?
O13 C14 H14A 109.5(3) ?
C15 C14 H14A 109.5(4) ?
O13 C14 H14B 109.5(3) ?
C15 C14 H14B 109.5(4) ?
H14A C14 H14B 108.1 ?
O16 C15 C14 109.5(6) ?
O16 C15 H15A 109.8(4) ?
C14 C15 H15A 109.8(4) ?
O16 C15 H15B 109.8(3) ?
C14 C15 H15B 109.8(4) ?
H15A C15 H15B 108.2 ?
C17 O16 C15 113.3(5) ?
O16 C17 C18 109.9(5) ?
O16 C17 H17A 109.7(3) ?
C18 C17 H17A 109.7(3) ?
O16 C17 H17B 109.7(3) ?
C18 C17 H17B 109.7(4) ?
H17A C17 H17B 108.2 ?
O19 C18 C17 109.4(5) ?
O19 C18 H18A 109.8(3) ?
C17 C18 H18A 109.8(4) ?
O19 C18 H18B 109.8(3) ?
C17 C18 H18B 109.8(4) ?
H18A C18 H18B 108.2 ?
C18 O19 C20 109.6(5) ?
O19 C20 C21 109.1(6) ?
O19 C20 H20A 109.9(4) ?
C21 C20 H20A 109.9(4) ?
O19 C20 H20B 109.9(3) ?
C21 C20 H20B 109.9(4) ?
H20A C20 H20B 108.3 ?
C20 C21 S1 110.1(5) ?
C20 C21 H21A 109.6(4) ?
S1 C21 H21A 109.6(2) ?
C20 C21 H21B 109.6(4) ?
S1 C21 H21B 109.6(2) ?
H21A C21 H21B 108.2 ?
C21' S1' C2' 103.2(4) y
C3' C2' S1' 114.1(5) y
C3' C2' H2'1 108.7(4) ?
S1' C2' H2'1 108.7(3) ?
C3' C2' H2'2 108.7(4) ?
S1' C2' H2'2 108.7(3) ?
H2'1 C2' H2'2 107.6 ?
C2' C3' S4' 114.8(5) y
C2' C3' H3'1 108.6(4) ?
S4' C3' H3'1 108.6(2) ?
C2' C3' H3'2 108.6(4) ?
S4' C3' H3'2 108.6(2) ?
H3'1 C3' H3'2 107.6 ?
C5' S4' C3' 103.1(3) y
C6' C5' S4' 114.4(5) y
C6' C5' H5'1 108.7(4) ?
S4' C5' H5'1 108.7(2) ?
C6' C5' H5'2 108.7(4) ?
S4' C5' H5'2 108.7(2) ?
H5'1 C5' H5'2 107.6 ?
O7' C6' C5' 107.7(5) y
O7' C6' H6'1 110.2(3) ?
C5' C6' H6'1 110.2(4) ?
O7' C6' H6'2 110.2(3) ?
C5' C6' H6'2 110.2(4) ?
H6'1 C6' H6'2 108.5 ?
C8' O7' C6' 112.9(5) y
O7' C8' C9' 110.1(6) y
O7' C8' H8'1 109.6(3) ?
C9' C8' H8'1 109.6(4) ?
O7' C8' H8'2 109.6(3) ?
C9' C8' H8'2 109.6(4) ?
H8'1 C8' H8'2 108.1 ?
O10' C9' C8' 108.9(5) y
O10' C9' H9'1 109.9(3) ?
C8' C9' H9'1 109.9(4) ?
O10' C9' H9'2 109.9(4) ?
C8' C9' H9'2 109.9(4) ?
H9'1 C9' H9'2 108.3 ?
C9' O10' C11' 113.7(5) y
O10' C11' C12' 108.0(5) y
O10' C11' H11C 110.1(3) ?
C12' C11' H11C 110.1(4) ?
O10' C11' H11D 110.1(4) ?
C12' C11' H11D 110.1(4) ?
H11C C11' H11D 108.4 ?
O13' C12' C11' 110.4(6) y
O13' C12' H12C 109.6(3) ?
C11' C12' H12C 109.6(4) ?
O13' C12' H12D 109.6(3) ?
C11' C12' H12D 109.6(4) ?
H12C C12' H12D 108.1 ?
C14' O13' C12' 111.1(5) y
O13' C14' C15' 110.0(5) y
O13' C14' H14C 109.7(3) ?
C15' C14' H14C 109.7(4) ?
O13' C14' H14D 109.7(3) ?
C15' C14' H14D 109.7(4) ?
H14C C14' H14D 108.2 ?
O16' C15' C14' 108.5(5) y
O16' C15' H15C 110.0(3) ?
C14' C15' H15C 110.0(4) ?
O16' C15' H15D 110.0(3) ?
C14' C15' H15D 110.0(4) ?
H15C C15' H15D 108.4 ?
C15' O16' C17' 112.8(5) y
O16' C17' C18' 108.9(5) y
O16' C17' H17C 109.9(3) ?
C18' C17' H17C 109.9(4) ?
O16' C17' H17D 109.9(3) ?
C18' C17' H17D 109.9(4) ?
H17C C17' H17D 108.3 ?
O19' C18' C17' 109.5(5) y
O19' C18' H18C 109.8(3) ?
C17' C18' H18C 109.8(4) ?
O19' C18' H18D 109.8(3) ?
C17' C18' H18D 109.8(4) ?
H18C C18' H18D 108.2 ?
C20' O19' C18' 111.2(5) y
O19' C20' C21' 109.4(5) y
O19' C20' H20C 109.8(3) ?
C21' C20' H20C 109.8(3) ?
O19' C20' H20D 109.8(3) ?
C21' C20' H20D 109.8(4) ?
H20C C20' H20D 108.2 ?
C20' C21' S1' 112.9(5) y
C20' C21' H21C 109.0(3) ?
S1' C21' H21C 109.0(2) ?
C20' C21' H21D 109.0(4) ?
S1' C21' H21D 109.0(2) ?
H21C C21' H21D 107.8 ?
H1WA O1W H1WB 105.2(11) ?
H2WA O2W H2WB 105.4(11) ?
H3WA O3W H3WB 105.3(11) ?

loop_
_geom_bond_atom_site_label_1
_geom_bond_atom_site_label_2
_geom_bond_distance
_geom_bond_publ_flag
S1 C2A 1.775(8) ?
S1 C21 1.802(8) ?
S1 C2B 1.831(9) ?
C2A C3 1.456(9) ?
C2A H2AA 0.99 ?
C2A H2AB 0.99 ?
C2B C3 1.467(9) ?
C2B H2BA 0.99 ?
C2B H2BB 0.99 ?
C3 S4 1.828(9) ?
C3 H3A 0.99 ?
C3 H3B 0.99 ?
S4 C5 1.795(7) ?
C5 C6 1.500(10) ?
C5 H5A 0.99 ?
C5 H5B 0.99 ?
C6 O7 1.419(8) ?
C6 H6A 0.99 ?
C6 H6B 0.99 ?
O7 C8 1.421(7) ?
C8 C9 1.486(9) ?
C8 H8A 0.99 ?
C8 H8B 0.99 ?
C9 O10 1.420(7) ?
C9 H9A 0.99 ?
C9 H9B 0.99 ?
O10 C11 1.409(8) ?
C11 C12 1.507(9) ?
C11 H11A 0.99 ?
C11 H11B 0.99 ?
C12 O13 1.414(8) ?
C12 H12A 0.99 ?
C12 H12B 0.99 ?
O13 C14 1.424(7) ?
C14 C15 1.484(10) ?
C14 H14A 0.99 ?
C14 H14B 0.99 ?
C15 O16 1.406(8) ?
C15 H15A 0.99 ?
C15 H15B 0.99 ?
O16 C17 1.403(8) ?
C17 C18 1.469(9) ?
C17 H17A 0.99 ?
C17 H17B 0.99 ?
C18 O19 1.424(8) ?
C18 H18A 0.99 ?
C18 H18B 0.99 ?
O19 C20 1.426(8) ?
C20 C21 1.522(10) ?
C20 H20A 0.99 ?
C20 H20B 0.99 ?
C21 H21A 0.99 ?
C21 H21B 0.99 ?
S1' C21' 1.783(7) y
S1' C2' 1.796(7) y
C2' C3' 1.489(10) y
C2' H2'1 0.99 ?
C2' H2'2 0.99 ?
C3' S4' 1.810(7) y
C3' H3'1 0.99 ?
C3' H3'2 0.99 ?
S4' C5' 1.795(7) y
C5' C6' 1.503(9) y
C5' H5'1 0.99 ?
C5' H5'2 0.99 ?
C6' O7' 1.409(7) y
C6' H6'1 0.99 ?
C6' H6'2 0.99 ?
O7' C8' 1.405(7) y
C8' C9' 1.485(10) y
C8' H8'1 0.99 ?
C8' H8'2 0.99 ?
C9' O10' 1.415(8) y
C9' H9'1 0.99 ?
C9' H9'2 0.99 ?
O10' C11' 1.416(8) y
C11' C12' 1.490(10) y
C11' H11C 0.99 ?
C11' H11D 0.99 ?
C12' O13' 1.423(8) y
C12' H12C 0.99 ?
C12' H12D 0.99 ?
O13' C14' 1.419(8) y
C14' C15' 1.502(9) y
C14' H14C 0.99 ?
C14' H14D 0.99 ?
C15' O16' 1.420(8) y
C15' H15C 0.99 ?
C15' H15D 0.99 ?
O16' C17' 1.437(7) y
C17' C18' 1.484(9) y
C17' H17C 0.99 ?
C17' H17D 0.99 ?
C18' O19' 1.429(8) y
C18' H18C 0.99 ?
C18' H18D 0.99 ?
O19' C20' 1.409(8) y
C20' C21' 1.510(9) y
C20' H20C 0.99 ?
C20' H20D 0.99 ?
C21' H21C 0.99 ?
C21' H21D 0.99 ?
O1W H1WA 1.000(5) ?
O1W H1WB 1.000(5) ?
O2W H2WA 0.999(5) ?
O2W H2WB 0.999(5) ?
O3W H3WA 0.999(5) ?
O3W H3WB 1.000(6) ?

loop_
_geom_torsion_atom_site_label_1
_geom_torsion_atom_site_label_2
_geom_torsion_atom_site_label_3
_geom_torsion_atom_site_label_4
_geom_torsion
_geom_torsion_publ_flag
C21 S1 C2A C3 63.5(14) ?
C2B S1 C2A C3 72.6(14) ?
C2A S1 C2B C3 -66.4(13) ?
C21 S1 C2B C3 105.3(13) ?
S1 C2A C3 C2B -76.3(14) ?
S1 C2A C3 S4 -174.8(8) ?
S1 C2B C3 C2A 65.7(12) ?
S1 C2B C3 S4 158.6(8) ?
C2A C3 S4 C5 118.8(10) ?
C2B C3 S4 C5 90.0(11) ?
C3 S4 C5 C6 73.7(6) ?
S4 C5 C6 O7 178.9(4) ?
C5 C6 O7 C8 -173.6(5) ?
C6 O7 C8 C9 -163.6(5) ?
O7 C8 C9 O10 62.0(7) ?
C8 C9 O10 C11 172.1(5) ?
C9 O10 C11 C12 169.7(5) ?
O10 C11 C12 O13 63.4(7) ?
C11 C12 O13 C14 -172.0(5) ?
C12 O13 C14 C15 176.7(6) ?
O13 C14 C15 O16 -69.7(7) ?
C14 C15 O16 C17 -171.8(5) ?
C15 O16 C17 C18 -174.1(5) ?
O16 C17 C18 O19 -66.6(7) ?
C17 C18 O19 C20 166.8(5) ?
C18 O19 C20 C21 175.0(5) ?
O19 C20 C21 S1 -179.2(4) ?
C2A S1 C21 C20 -90.6(7) ?
C2B S1 C21 C20 -93.9(6) ?
C21' S1' C2' C3' -85.2(7) y
S1' C2' C3' S4' -172.8(4) y
C2' C3' S4' C5' -97.4(6) y
C3' S4' C5' C6' 86.7(5) y
S4' C5' C6' O7' 175.8(4) y
C5' C6' O7' C8' -170.9(5) y
C6' O7' C8' C9' -163.6(5) y
O7' C8' C9' O10' 69.4(7) y
C8' C9' O10' C11' 177.1(6) y
C9' O10' C11' C12' 172.3(6) y
O10' C11' C12' O13' 65.5(7) y
C11' C12' O13' C14' -171.2(6) y
C12' O13' C14' C15' 174.2(5) y
O13' C14' C15' O16' -68.2(7) y
C14' C15' O16' C17' -161.4(5) y
C15' O16' C17' C18' -177.4(5) y
O16' C17' C18' O19' -64.1(7) y
C17' C18' O19' C20' 165.7(5) y
C18' O19' C20' C21' 172.6(5) y
O19' C20' C21' S1' -175.8(4) y
C2' S1' C21' C20' -77.9(5) y
